data_2101753
loop_
_publ_author_name
'Marsh, R. E.'

_publ_section_title
;
 The perils of <i>Cc</i> revisited
;
_journal_issue 2
_journal_name_full 'Acta Crystallographica Section B'
_journal_page_first 317
_journal_page_last 322
_journal_paper_doi 10.1107/S010876819601381X
_journal_volume 53
_journal_year 1997
_chemical_formula_moiety 'C10 H14 N2 O9 V, N H4, 2.5(H2 O)'
_chemical_formula_sum 'C10 H23 N3 O11.5 V'
_space_group_IT_number 43
_symmetry_cell_setting orthorhombic
_symmetry_space_group_name_Hall 'F 2 -2d'
_symmetry_space_group_name_H-M 'F d d 2'
_audit_creation_method CSD-QUEST3D-V5
_cell_angle_alpha 90
_cell_angle_beta 90
_cell_angle_gamma 90
_cell_formula_units_Z 16
_cell_length_a 15.508
_cell_length_b 59.948(6)
_cell_length_c 7.2260(10)
_cell_volume 6717.8(11)
_cod_data_source_file an0533.cif
_cod_data_source_block CSD_CIF_MIF_JOGVUW01
_cod_depositor_comments
;
  Updating the values of the _chemical_formula_moiety and _chemical_formula_sum
  data items.

  Antanas Vaitkus
  2017-08-02

  Added moiety chemical formula from Marsh (1997) paper. The summary
  chemical formula is calculated from moiety formula using 'AdHocParser'
  (svn://www.crystallography.net/cod-tools/trunk/Formulae/AdHocParser.yp,
  revision 1441.)

  Andrius Merkys
  2013-11-06
;
_cod_database_code 2101753

loop_
_symmetry_equiv_pos_as_xyz
x,y,z
-x,-y,z
1/4-x,1/4+y,1/4+z
3/4+x,3/4-y,1/4+z
x,1/2+y,1/2+z
-x,1/2-y,1/2+z
1/4-x,3/4+y,3/4+z
3/4+x,1/4-y,3/4+z
1/2+x,y,1/2+z
1/2-x,-y,1/2+z
3/4-x,1/4+y,3/4+z
1/4+x,3/4-y,3/4+z
1/2+x,1/2+y,z
1/2-x,1/2-y,z
3/4-x,3/4+y,1/4+z
1/4+x,1/4-y,1/4+z

loop_
_atom_site_label
_atom_site_fract_x
_atom_site_fract_y
_atom_site_fract_z
_atom_site_type_symbol
V1 .30447 .32256 .25010 V
O1 .3851 .33746 .4433 O
O2 .4218 .34044 .7390 O
O3 .3734 .29961 .1015 O
O4 .4774 .27392 .1021 O
O5 .2321 .32326 .0142 O
O6 .1098 .31462 -.1295 O
O7 .2305 .34878 .3326 O
O8 .1019 .36244 .4073 O
O9 .3793 .34440 .0961 O
N1 .3411 .29674 .4527 N
N2 .1778 .30593 .3310 N
C1 .2768 .27830 .4538 C
C2 .1877 .28798 .4714 C
C3 .3500 .30739 .6369 C
C4 .3894 .33014 .6080 C
C5 .4254 .28787 .3907 C
C6 .4259 .28660 .1815 C
C7 .1460 .29618 .1548 C
C8 .1610 .31258 -.0004 C
C9 .1170 .32336 .3972 C
C10 .1512 .34670 .3752 C
N3 .4617 .13704 -.2066 N
O10 .2818 .13375 -.1402 O
O11 .0950 .24616 -.2134 O
O12 .25 .25 .0000 O
H1 .280 .2698 .352 H
H2 .288 .2655 .550 H
H3 .186 .2943 .579 H
H4 .142 .2756 .464 H
H5 .383 .2982 .707 H
H6 .186 .2816 .112 H
H7 .089 .2924 .156 H
H8 .062 .3226 .330 H
H9 .098 .3188 .514 H

loop_
_atom_type_symbol
C
H
N
O
V
